data_1100881
loop_
_publ_author_name
'Osintseva, Svetlana V.'
'Dolgushin, Fedor M.'
'Shtel'tser, Nikolay A.'
'Petrovskii, Pavel V.'
'Kreindlin, Arkadii Z.'
'Rybin, Leonid V.'
'Antipin, Mikhail Yu.'

_publ_section_title
;
 Reaction of Ru <sub>3</sub> (CO) <sub>12</sub> with Dibenzylideneacetone
;
_journal_issue 10
_journal_name_full Organometallics
_journal_page_first 2279
_journal_page_last 2288
_journal_paper_doi 10.1021/om0489958
_journal_volume 24
_journal_year 2005
_chemical_formula_moiety 'C41 H34 O7 Ru2, C3 H6 O '
_chemical_formula_sum 'C44 H40 O8 Ru2'
_chemical_formula_weight 898.90
_space_group_IT_number 2
_symmetry_cell_setting triclinic
_symmetry_space_group_name_Hall '-P 1'
_symmetry_space_group_name_H-M 'P -1'
_atom_sites_solution_hydrogens difmap
_atom_sites_solution_primary direct
_atom_sites_solution_secondary difmap
_cell_angle_alpha 65.566(2)
_cell_angle_beta 80.367(2)
_cell_angle_gamma 70.567(2)
_cell_formula_units_Z 2
_cell_length_a 11.2554(12)
_cell_length_b 14.1456(15)
_cell_length_c 14.1740(15)
_cell_measurement_reflns_used 904
_cell_measurement_temperature 110(2)
_cell_measurement_theta_max 29.1
_cell_measurement_theta_min 2.5
_cell_volume 1936.4(4)
_diffrn_ambient_temperature 110(2)
_diffrn_detector_area_resol_mean ?
_diffrn_measurement_device_type 'Bruker SMART 1000 CCD area detector'
_diffrn_measurement_method 'phi and omega scans'
_diffrn_radiation_monochromator graphite
_diffrn_radiation_source 'normal-focus sealed tube'
_diffrn_radiation_type MoK\a
_diffrn_radiation_wavelength 0.71073
_diffrn_reflns_av_R_equivalents 0.0323
_diffrn_reflns_av_sigmaI/netI 0.0601
_diffrn_reflns_limit_h_max 15
_diffrn_reflns_limit_h_min -15
_diffrn_reflns_limit_k_max 19
_diffrn_reflns_limit_k_min -19
_diffrn_reflns_limit_l_max 19
_diffrn_reflns_limit_l_min -19
_diffrn_reflns_number 23459
_diffrn_reflns_theta_max 30.05
_diffrn_reflns_theta_min 1.58
_diffrn_standards_decay_% ?
_diffrn_standards_interval_count ?
_diffrn_standards_interval_time ?
_diffrn_standards_number ?
_exptl_absorpt_coefficient_mu 0.834
_exptl_absorpt_correction_T_max ?
_exptl_absorpt_correction_T_min ?
_exptl_absorpt_correction_type none
_exptl_absorpt_process_details ?
_exptl_crystal_colour yellow
_exptl_crystal_density_diffrn 1.542
_exptl_crystal_density_meas ?
_exptl_crystal_density_method 'not measured'
_exptl_crystal_description prism
_exptl_crystal_F_000 912
_exptl_crystal_size_max 0.3
_exptl_crystal_size_mid 0.2
_exptl_crystal_size_min 0.2
_refine_ls_extinction_coef ?
_refine_ls_extinction_method none
_refine_ls_goodness_of_fit_ref 1.045
_refine_ls_hydrogen_treatment refall
_refine_ls_matrix_type full
_refine_ls_number_parameters 647
_refine_ls_number_reflns 11238
_refine_ls_number_restraints 0
_refine_ls_restrained_S_all 1.045
_refine_ls_R_factor_all 0.0729
_refine_ls_R_factor_gt 0.0514
_refine_ls_shift/su_max 0.043
_refine_ls_shift/su_mean 0.001
_refine_ls_structure_factor_coef Fsqd
_refine_ls_weighting_details 'calc w=1/[\s^2^(Fo^2^)+(0.0500P)^2^+2.5000P] where P=(Fo^2^+2Fc^2^)/3'
_refine_ls_weighting_scheme calc
_refine_ls_wR_factor_gt 0.1139
_refine_ls_wR_factor_ref 0.1225
_reflns_number_gt 7767
_reflns_number_total 11238
_reflns_threshold_expression I>2\s(I)
_cod_depositor_comments
;
The following automatic conversions were performed:
'_symmetry_cell_setting' value 'Triclinic' changed to 'triclinic'
according to '/home/saulius/struct/CIF-dictionaries/cif_core.dic'
dictionary named 'cif_core.dic' version 2.4.1 from 2010-06-29.

Automatic conversion script
Id: cif_fix_enum 1527 2010-12-29 10:47:43Z saulius 
;
_cod_database_code 1100881

loop_
_symmetry_equiv_pos_as_xyz
'x, y, z'
'-x, -y, -z'

loop_
_atom_site_label
_atom_site_type_symbol
_atom_site_fract_x
_atom_site_fract_y
_atom_site_fract_z
_atom_site_U_iso_or_equiv
_atom_site_adp_type
_atom_site_occupancy
_atom_site_symmetry_multiplicity
_atom_site_calc_flag
_atom_site_refinement_flags
_atom_site_disorder_assembly
_atom_site_disorder_group
Ru1 Ru 0.31692(3) 0.37029(2) 0.31446(2) 0.02073(8) Uani 1 1 d . . .
Ru2 Ru -0.01329(3) 0.51741(2) 0.28065(2) 0.02111(8) Uani 1 1 d . . .
O1 O 0.5208(3) 0.4691(2) 0.1922(2) 0.0389(7) Uani 1 1 d . . .
O2 O 0.4923(3) 0.1525(2) 0.3293(2) 0.0339(6) Uani 1 1 d . . .
O3 O -0.1210(3) 0.4200(2) 0.5001(2) 0.0405(7) Uani 1 1 d . . .
O4 O -0.2483(3) 0.5452(3) 0.1884(2) 0.0393(7) Uani 1 1 d . . .
O5 O 0.3412(3) 0.3669(2) 0.4678(2) 0.0324(6) Uani 1 1 d . . .
O6 O 0.1785(2) 0.29422(19) 0.39122(18) 0.0228(5) Uani 1 1 d . . .
O7 O 0.1761(2) 0.52031(19) 0.29068(18) 0.0226(5) Uani 1 1 d . . .
C1 C 0.4423(3) 0.4335(3) 0.2403(3) 0.0256(7) Uani 1 1 d . . .
C2 C 0.4261(3) 0.2361(3) 0.3259(3) 0.0247(7) Uani 1 1 d . . .
C3 C -0.0816(3) 0.4565(3) 0.4187(3) 0.0284(8) Uani 1 1 d . . .
C4 C -0.1596(3) 0.5359(3) 0.2241(3) 0.0280(8) Uani 1 1 d . . .
C5 C 0.4305(4) 0.3485(3) 0.5195(3) 0.0324(8) Uani 1 1 d . . .
C6 C 0.4067(5) 0.3523(5) 0.6256(4) 0.0445(11) Uani 1 1 d . . .
C7 C 0.5630(5) 0.3204(5) 0.4835(5) 0.0565(14) Uani 1 1 d . . .
C8 C -0.0117(3) 0.1872(3) 0.4614(3) 0.0237(7) Uani 1 1 d . . .
C9 C -0.0031(3) 0.2579(3) 0.3643(3) 0.0246(7) Uani 1 1 d . . .
C10 C 0.0939(3) 0.3152(3) 0.3274(3) 0.0216(7) Uani 1 1 d . . .
C11 C 0.1005(3) 0.3842(3) 0.2219(3) 0.0197(6) Uani 1 1 d . . .
C12 C 0.2299(3) 0.4024(3) 0.1781(3) 0.0202(6) Uani 1 1 d . . .
C13 C -0.1070(3) 0.1267(3) 0.5006(3) 0.0255(7) Uani 1 1 d . . .
C14 C -0.1357(4) 0.0869(3) 0.6057(3) 0.0352(9) Uani 1 1 d . . .
C15 C -0.2277(5) 0.0333(4) 0.6436(4) 0.0450(11) Uani 1 1 d . . .
C16 C -0.2866(4) 0.0158(4) 0.5775(4) 0.0430(11) Uani 1 1 d . . .
C17 C -0.2546(4) 0.0524(3) 0.4730(4) 0.0365(9) Uani 1 1 d . . .
C18 C -0.1658(4) 0.1089(3) 0.4341(3) 0.0304(8) Uani 1 1 d . . .
C19 C 0.3018(3) 0.3310(3) 0.1198(3) 0.0213(7) Uani 1 1 d . . .
C20 C 0.2808(3) 0.2313(3) 0.1425(3) 0.0243(7) Uani 1 1 d . . .
C21 C 0.3471(4) 0.1642(3) 0.0912(3) 0.0280(8) Uani 1 1 d . . .
C22 C 0.4382(4) 0.1936(3) 0.0162(3) 0.0306(8) Uani 1 1 d . . .
C23 C 0.4616(4) 0.2911(3) -0.0069(3) 0.0298(8) Uani 1 1 d . . .
C24 C 0.3949(4) 0.3581(3) 0.0442(3) 0.0268(7) Uani 1 1 d . . .
C25 C -0.0333(3) 0.6853(3) 0.2638(3) 0.0243(7) Uani 1 1 d . . .
C26 C 0.0327(4) 0.6669(3) 0.1746(3) 0.0250(7) Uani 1 1 d . . .
C27 C 0.1372(3) 0.5756(3) 0.1910(3) 0.0216(7) Uani 1 1 d . . .
C28 C 0.2090(3) 0.5252(3) 0.1144(3) 0.0204(6) Uani 1 1 d . . .
C29 C 0.1400(4) 0.5700(3) 0.0126(3) 0.0233(7) Uani 1 1 d . . .
C30 C -0.1546(4) 0.7712(3) 0.2569(3) 0.0267(7) Uani 1 1 d . . .
C31 C -0.2242(4) 0.8288(3) 0.1670(3) 0.0353(9) Uani 1 1 d . . .
C32 C -0.3356(4) 0.9093(3) 0.1643(4) 0.0401(10) Uani 1 1 d . . .
C33 C -0.3821(4) 0.9343(3) 0.2508(4) 0.0378(9) Uani 1 1 d . . .
C34 C -0.3131(4) 0.8773(3) 0.3398(3) 0.0343(9) Uani 1 1 d . . .
C35 C -0.2004(4) 0.7977(3) 0.3433(3) 0.0301(8) Uani 1 1 d . . .
C36 C 0.1396(3) 0.6853(3) -0.0582(3) 0.0240(7) Uani 1 1 d . . .
C37 C 0.2517(4) 0.7125(3) -0.0902(3) 0.0304(8) Uani 1 1 d . . .
C38 C 0.2505(4) 0.8190(4) -0.1512(3) 0.0369(9) Uani 1 1 d . . .
C39 C 0.1384(4) 0.8997(3) -0.1819(3) 0.0362(9) Uani 1 1 d . . .
C40 C 0.0267(4) 0.8733(3) -0.1527(3) 0.0344(9) Uani 1 1 d . . .
C41 C 0.0276(4) 0.7670(3) -0.0915(3) 0.0291(8) Uani 1 1 d . . .
H6A H 0.475(6) 0.409(5) 0.609(5) 0.09(2) Uiso 1 1 d . . .
H6B H 0.456(4) 0.275(4) 0.687(4) 0.045(13) Uiso 1 1 d . . .
H6C H 0.322(6) 0.383(5) 0.634(5) 0.09(2) Uiso 1 1 d . . .
H7A H 0.566(4) 0.336(3) 0.415(4) 0.030(11) Uiso 1 1 d . . .
H7B H 0.631(7) 0.337(6) 0.510(5) 0.09(2) Uiso 1 1 d . . .
H7C H 0.628(11) 0.244(10) 0.524(9) 0.20(5) Uiso 1 1 d . . .
H8 H 0.051(4) 0.173(3) 0.509(3) 0.023(10) Uiso 1 1 d . . .
H9 H -0.059(4) 0.271(3) 0.320(3) 0.032(11) Uiso 1 1 d . . .
H11 H 0.052(3) 0.378(3) 0.175(3) 0.013(8) Uiso 1 1 d . . .
H14 H -0.089(4) 0.093(3) 0.656(3) 0.021(9) Uiso 1 1 d . . .
H15 H -0.247(4) 0.015(4) 0.713(4) 0.042(13) Uiso 1 1 d . . .
H16 H -0.345(4) -0.022(4) 0.604(3) 0.037(12) Uiso 1 1 d . . .
H17 H -0.297(4) 0.045(3) 0.426(3) 0.022(10) Uiso 1 1 d . . .
H18 H -0.140(4) 0.132(3) 0.363(3) 0.023(10) Uiso 1 1 d . . .
H20 H 0.224(4) 0.210(3) 0.188(3) 0.032(11) Uiso 1 1 d . . .
H21 H 0.328(3) 0.093(3) 0.112(3) 0.011(8) Uiso 1 1 d . . .
H22 H 0.484(3) 0.154(3) -0.017(3) 0.012(8) Uiso 1 1 d . . .
H23 H 0.517(3) 0.312(3) -0.051(3) 0.013(9) Uiso 1 1 d . . .
H24 H 0.415(4) 0.421(3) 0.032(3) 0.029(11) Uiso 1 1 d . . .
H25 H 0.014(4) 0.668(3) 0.316(3) 0.033(11) Uiso 1 1 d . . .
H26 H 0.006(3) 0.709(3) 0.108(3) 0.015(9) Uiso 1 1 d . . .
H28 H 0.286(3) 0.540(3) 0.098(3) 0.014(9) Uiso 1 1 d . . .
H29A H 0.060(4) 0.567(3) 0.027(3) 0.025(10) Uiso 1 1 d . . .
H29B H 0.184(5) 0.525(4) -0.025(4) 0.055(15) Uiso 1 1 d . . .
H31 H -0.190(5) 0.818(4) 0.098(4) 0.059(15) Uiso 1 1 d . . .
H32 H -0.377(4) 0.951(3) 0.099(3) 0.033(11) Uiso 1 1 d . . .
H33 H -0.467(5) 0.987(4) 0.250(4) 0.047(13) Uiso 1 1 d . . .
H34 H -0.345(4) 0.893(3) 0.397(3) 0.020(9) Uiso 1 1 d . . .
H35 H -0.149(4) 0.758(3) 0.401(3) 0.032(11) Uiso 1 1 d . . .
H37 H 0.321(4) 0.659(3) -0.069(3) 0.016(9) Uiso 1 1 d . . .
H38 H 0.322(4) 0.835(4) -0.170(3) 0.034(12) Uiso 1 1 d . . .
H39 H 0.143(4) 0.973(4) -0.220(3) 0.041(13) Uiso 1 1 d . . .
H40 H -0.049(4) 0.933(3) -0.171(3) 0.030(11) Uiso 1 1 d . . .
H41 H -0.043(4) 0.752(3) -0.071(3) 0.021(10) Uiso 1 1 d . . .
O1S O -0.3130(4) 1.0788(3) -0.1292(3) 0.0674(11) Uani 1 1 d . . .
C1S C -0.2515(5) 1.1388(4) -0.1419(4) 0.0468(12) Uani 1 1 d . . .
C2S C -0.1404(7) 1.1056(5) -0.0800(5) 0.0588(15) Uani 1 1 d . . .
C3S C -0.2842(6) 1.2517(5) -0.2231(5) 0.0596(14) Uani 1 1 d . . .
H2SA H -0.152(5) 1.156(4) -0.045(4) 0.056(15) Uiso 1 1 d . . .
H2SB H -0.134(6) 1.035(6) -0.031(5) 0.10(2) Uiso 1 1 d . . .
H2SC H -0.066(6) 1.108(5) -0.118(5) 0.09(2) Uiso 1 1 d . . .
H3SA H -0.356(8) 1.291(6) -0.278(6) 0.12(3) Uiso 1 1 d . . .
H3SB H -0.204(7) 1.258(6) -0.283(6) 0.11(2) Uiso 1 1 d . . .
H3SC H -0.290(6) 1.304(6) -0.185(5) 0.10(2) Uiso 1 1 d . . .

loop_
_atom_site_aniso_label
_atom_site_aniso_U_11
_atom_site_aniso_U_22
_atom_site_aniso_U_33
_atom_site_aniso_U_23
_atom_site_aniso_U_13
_atom_site_aniso_U_12
Ru1 0.01905(14) 0.02074(14) 0.02113(14) -0.00684(11) -0.00229(10) -0.00507(11)
Ru2 0.02005(14) 0.02209(14) 0.02017(14) -0.00866(11) -0.00236(10) -0.00346(11)
O1 0.0323(16) 0.0387(16) 0.0424(17) -0.0066(13) -0.0003(13) -0.0184(13)
O2 0.0284(14) 0.0269(14) 0.0423(16) -0.0137(12) -0.0060(12) -0.0005(11)
O3 0.0448(18) 0.0438(17) 0.0263(15) -0.0123(13) 0.0046(13) -0.0092(14)
O4 0.0265(15) 0.0533(19) 0.0426(17) -0.0242(15) -0.0049(12) -0.0080(13)
O5 0.0318(15) 0.0362(15) 0.0304(14) -0.0134(12) -0.0051(11) -0.0090(12)
O6 0.0210(12) 0.0239(12) 0.0206(12) -0.0047(10) -0.0031(9) -0.0068(10)
O7 0.0237(12) 0.0225(12) 0.0203(12) -0.0071(9) -0.0031(9) -0.0055(10)
C1 0.0248(18) 0.0243(17) 0.0277(18) -0.0084(14) -0.0076(14) -0.0059(14)
C2 0.0204(17) 0.0265(18) 0.0252(17) -0.0075(14) -0.0015(13) -0.0073(14)
C3 0.0241(18) 0.0321(19) 0.0275(19) -0.0146(16) -0.0040(15) -0.0007(15)
C4 0.0251(19) 0.034(2) 0.0253(18) -0.0137(15) -0.0013(15) -0.0055(16)
C5 0.033(2) 0.0295(19) 0.035(2) -0.0135(16) -0.0072(17) -0.0056(16)
C6 0.037(3) 0.065(3) 0.033(2) -0.022(2) -0.0047(19) -0.012(2)
C7 0.030(2) 0.081(4) 0.057(3) -0.039(3) -0.005(2) 0.005(3)
C8 0.0213(17) 0.0251(17) 0.0249(17) -0.0097(14) 0.0004(14) -0.0073(14)
C9 0.0200(17) 0.0273(18) 0.0255(18) -0.0108(14) -0.0008(14) -0.0048(14)
C10 0.0223(17) 0.0188(15) 0.0211(16) -0.0078(13) -0.0015(13) -0.0023(13)
C11 0.0173(16) 0.0220(16) 0.0201(16) -0.0077(13) -0.0020(12) -0.0058(13)
C12 0.0200(16) 0.0202(15) 0.0191(15) -0.0061(13) -0.0006(12) -0.0064(13)
C13 0.0219(17) 0.0245(17) 0.0302(19) -0.0086(15) -0.0002(14) -0.0097(14)
C14 0.036(2) 0.035(2) 0.032(2) -0.0089(17) -0.0001(17) -0.0134(18)
C15 0.050(3) 0.048(3) 0.034(2) -0.006(2) 0.009(2) -0.028(2)
C16 0.033(2) 0.040(2) 0.053(3) -0.009(2) 0.006(2) -0.022(2)
C17 0.031(2) 0.035(2) 0.048(3) -0.0152(19) -0.0053(19) -0.0136(18)
C18 0.027(2) 0.032(2) 0.030(2) -0.0102(16) 0.0012(15) -0.0109(16)
C19 0.0213(17) 0.0217(16) 0.0190(15) -0.0068(13) -0.0036(13) -0.0039(13)
C20 0.0239(18) 0.0241(17) 0.0232(17) -0.0078(14) 0.0014(14) -0.0078(14)
C21 0.0283(19) 0.0228(17) 0.034(2) -0.0120(15) -0.0014(15) -0.0070(15)
C22 0.032(2) 0.0273(19) 0.032(2) -0.0149(16) 0.0014(16) -0.0047(16)
C23 0.0260(19) 0.032(2) 0.0263(19) -0.0107(16) 0.0084(15) -0.0074(16)
C24 0.0281(19) 0.0238(17) 0.0278(18) -0.0093(15) 0.0017(15) -0.0087(15)
C25 0.0270(18) 0.0216(16) 0.0217(17) -0.0067(13) -0.0077(14) -0.0029(14)
C26 0.0304(19) 0.0208(17) 0.0233(17) -0.0061(14) -0.0043(14) -0.0082(14)
C27 0.0244(17) 0.0209(16) 0.0202(16) -0.0045(13) -0.0055(13) -0.0096(14)
C28 0.0190(16) 0.0210(16) 0.0220(16) -0.0087(13) -0.0028(13) -0.0052(13)
C29 0.0230(18) 0.0224(17) 0.0231(17) -0.0085(14) -0.0008(14) -0.0051(14)
C30 0.0291(19) 0.0229(17) 0.0269(18) -0.0111(14) -0.0038(15) -0.0027(15)
C31 0.040(2) 0.034(2) 0.028(2) -0.0136(17) -0.0059(17) -0.0006(18)
C32 0.042(2) 0.032(2) 0.038(2) -0.0124(18) -0.0108(19) 0.0021(18)
C33 0.030(2) 0.032(2) 0.048(3) -0.0193(19) -0.0038(18) 0.0007(17)
C34 0.038(2) 0.032(2) 0.036(2) -0.0205(18) 0.0020(18) -0.0074(17)
C35 0.035(2) 0.0306(19) 0.0268(19) -0.0142(16) -0.0032(16) -0.0074(17)
C36 0.0303(19) 0.0245(17) 0.0154(15) -0.0079(13) -0.0006(13) -0.0057(15)
C37 0.026(2) 0.030(2) 0.0284(19) -0.0100(16) 0.0020(15) -0.0036(16)
C38 0.040(2) 0.037(2) 0.033(2) -0.0118(18) 0.0096(18) -0.017(2)
C39 0.052(3) 0.026(2) 0.0238(19) -0.0041(15) 0.0034(17) -0.0127(19)
C40 0.039(2) 0.0268(19) 0.0256(19) -0.0051(15) -0.0062(17) 0.0010(17)
C41 0.031(2) 0.0285(19) 0.0237(18) -0.0061(15) -0.0044(15) -0.0066(16)
O1S 0.070(3) 0.066(2) 0.093(3) -0.049(2) 0.020(2) -0.041(2)
C1S 0.047(3) 0.049(3) 0.060(3) -0.037(2) 0.019(2) -0.022(2)
C2S 0.079(5) 0.048(3) 0.054(3) -0.018(3) -0.006(3) -0.024(3)
C3S 0.044(3) 0.054(3) 0.080(4) -0.023(3) -0.013(3) -0.012(3)

loop_
_atom_type_symbol
_atom_type_description
_atom_type_scat_dispersion_real
_atom_type_scat_dispersion_imag
_atom_type_scat_source
C C 0.0033 0.0016 'International Tables Vol C Tables 4.2.6.8 and 6.1.1.4'
H H 0.0000 0.0000 'International Tables Vol C Tables 4.2.6.8 and 6.1.1.4'
O O 0.0106 0.0060 'International Tables Vol C Tables 4.2.6.8 and 6.1.1.4'
Ru Ru -1.2594 0.8363 'International Tables Vol C Tables 4.2.6.8 and 6.1.1.4'
